data_7117109
loop_
_publ_author_name
'Jiong-Peng Zhao'
'Song-De Han'
'Xue Jiang'
'Sui-Jun Liu'
'Ran Zhao'
'Ze Chang'
'Xian-He Bu'

_publ_section_title
;
 A heterometallic strategy to achieve a large magnetocaloric effect in
 polymeric 3d complexes
;
_journal_name_full Chem.Commun.
_journal_page_first 8288
_journal_paper_doi 10.1039/C5cc00915D
_journal_volume 51
_journal_year 2015
_chemical_formula_sum 'C7 H12 Cr Mn N O12'
_chemical_formula_weight 409.12
_chemical_name_systematic
; 
 ? 
;
_space_group_IT_number 163
_symmetry_cell_setting trigonal
_symmetry_space_group_name_Hall '-P 3 2c'
_symmetry_space_group_name_H-M 'P -3 1 c'
_atom_sites_solution_hydrogens geom
_atom_sites_solution_primary direct
_atom_sites_solution_secondary difmap
_audit_creation_method SHELXL-97
_audit_update_record
;
2015-03-06 deposited with the CCDC.
2015-03-26 downloaded from the CCDC.
;
_cell_angle_alpha 90.00
_cell_angle_beta 90.00
_cell_angle_gamma 120.00
_cell_formula_units_Z 2
_cell_length_a 8.2708(12)
_cell_length_b 8.2708(12)
_cell_length_c 14.088(3)
_cell_measurement_reflns_used 7695
_cell_measurement_temperature 293(2)
_cell_measurement_theta_max 27.4
_cell_measurement_theta_min 3.2
_cell_volume 834.6(2)
_computing_cell_refinement RAPID-AUTO
_computing_data_collection 'RAPID-AUTO (Rigaku, 2004)'
_computing_data_reduction 'CrystalStructure (Rigaku/MSC'2004)'
_computing_molecular_graphics 'SHELXTL (Bruker, 1998)'
_computing_publication_material SHELXTL
_computing_structure_refinement SHELXL-97
_computing_structure_solution SHELXS-97
_diffrn_ambient_temperature 293(2)
_diffrn_measured_fraction_theta_full 0.995
_diffrn_measured_fraction_theta_max 0.995
_diffrn_measurement_device_type 'Rigaku R-AXIS RAPID IP'
_diffrn_measurement_method '\w scans'
_diffrn_radiation_monochromator graphite
_diffrn_radiation_source 'fine-focus sealed tube'
_diffrn_radiation_type MoK\a
_diffrn_radiation_wavelength 0.71073
_diffrn_reflns_av_R_equivalents 0.0418
_diffrn_reflns_av_unetI/netI 0.0157
_diffrn_reflns_limit_h_max 10
_diffrn_reflns_limit_h_min -10
_diffrn_reflns_limit_k_max 10
_diffrn_reflns_limit_k_min -10
_diffrn_reflns_limit_l_max 18
_diffrn_reflns_limit_l_min -18
_diffrn_reflns_number 8248
_diffrn_reflns_theta_full 27.43
_diffrn_reflns_theta_max 27.43
_diffrn_reflns_theta_min 3.19
_exptl_absorpt_coefficient_mu 1.461
_exptl_absorpt_correction_type none
_exptl_crystal_colour purple
_exptl_crystal_density_diffrn 1.628
_exptl_crystal_density_method 'not measured'
_exptl_crystal_description block
_exptl_crystal_F_000 412
_exptl_crystal_size_max 0.2
_exptl_crystal_size_mid 0.2
_exptl_crystal_size_min 0.18
_refine_diff_density_max 0.889
_refine_diff_density_min -0.562
_refine_diff_density_rms 0.104
_refine_ls_extinction_method none
_refine_ls_goodness_of_fit_ref 1.209
_refine_ls_hydrogen_treatment mixed
_refine_ls_matrix_type full
_refine_ls_number_parameters 40
_refine_ls_number_reflns 644
_refine_ls_number_restraints 7
_refine_ls_restrained_S_all 1.226
_refine_ls_R_factor_all 0.0478
_refine_ls_R_factor_gt 0.0442
_refine_ls_shift/su_max 0.000
_refine_ls_shift/su_mean 0.000
_refine_ls_structure_factor_coef Fsqd
_refine_ls_weighting_details 'calc w=1/[\s^2^(Fo^2^)+(0.0617P)^2^+1.5954P] where P=(Fo^2^+2Fc^2^)/3'
_refine_ls_weighting_scheme calc
_refine_ls_wR_factor_gt 0.1252
_refine_ls_wR_factor_ref 0.1275
_reflns_number_gt 609
_reflns_number_total 644
_reflns_threshold_expression >2sigma(I)
_cod_data_source_file c5cc00915d2.cif
_cod_data_source_block 2
_cod_original_sg_symbol_H-M P-31c
_cod_database_code 7117109

loop_
_symmetry_equiv_pos_as_xyz
'x, y, z'
'-y, x-y, z'
'-x+y, -x, z'
'-y, -x, -z+1/2'
'-x+y, y, -z+1/2'
'x, x-y, -z+1/2'
'-x, -y, -z'
'y, -x+y, -z'
'x-y, x, -z'
'y, x, z-1/2'
'x-y, -y, z-1/2'
'-x, -x+y, z-1/2'

loop_
_atom_site_label
_atom_site_type_symbol
_atom_site_fract_x
_atom_site_fract_y
_atom_site_fract_z
_atom_site_U_iso_or_equiv
_atom_site_adp_type
_atom_site_occupancy
_atom_site_symmetry_multiplicity
_atom_site_calc_flag
_atom_site_refinement_flags
_atom_site_disorder_assembly
_atom_site_disorder_group
Mn1 Mn 0.6667 0.3333 0.2500 0.0172(3) Uani 1 6 d S . .
Cr1 Cr 0.0000 0.0000 0.0000 0.0141(3) Uani 1 6 d S . .
O2 O 0.4485(4) 0.3378(4) 0.16533(19) 0.0366(7) Uani 1 1 d . . .
O1 O 0.1902(3) 0.2040(3) 0.07992(17) 0.0254(5) Uani 1 1 d . . .
C1 C 0.3320(5) 0.2099(5) 0.1160(3) 0.0305(8) Uani 1 1 d . . .
H1A H 0.3502 0.1094 0.1046 0.037 Uiso 1 1 calc R . .
N1 N 0.2738(15) 0.548(3) 0.2500 0.068(5) Uani 0.33 2 d SPDU . .
H3B H 0.3143 0.6300 0.2988 0.082 Uiso 0.17 1 d PR . .
H3A H 0.3264 0.4685 0.2500 0.082 Uiso 0.33 1 d PR . .
C2 C 0.3333 0.6667 0.136(3) 0.15(2) Uani 0.50 3 d SPD . .
H2 H 0.3386 0.7491 0.0982 0.184 Uiso 0.50 1 d PR . .

loop_
_atom_site_aniso_label
_atom_site_aniso_U_11
_atom_site_aniso_U_22
_atom_site_aniso_U_33
_atom_site_aniso_U_23
_atom_site_aniso_U_13
_atom_site_aniso_U_12
Mn1 0.0156(4) 0.0156(4) 0.0204(6) 0.000 0.000 0.0078(2)
Cr1 0.0132(4) 0.0132(4) 0.0160(6) 0.000 0.000 0.0066(2)
O2 0.0312(14) 0.0333(14) 0.0462(15) -0.0146(12) -0.0204(12) 0.0167(12)
O1 0.0220(12) 0.0231(12) 0.0317(12) -0.0085(10) -0.0096(10) 0.0118(10)
C1 0.0254(16) 0.0272(17) 0.0406(19) -0.0083(15) -0.0120(15) 0.0143(14)
N1 0.049(6) 0.063(8) 0.098(9) 0.000 0.015(7) 0.032(4)
C2 0.083(13) 0.083(13) 0.30(7) 0.000 0.000 0.041(7)

loop_
_atom_type_symbol
_atom_type_description
_atom_type_scat_dispersion_real
_atom_type_scat_dispersion_imag
_atom_type_scat_source
C C 0.0033 0.0016 'International Tables Vol C Tables 4.2.6.8 and 6.1.1.4'
H H 0.0000 0.0000 'International Tables Vol C Tables 4.2.6.8 and 6.1.1.4'
N N 0.0061 0.0033 'International Tables Vol C Tables 4.2.6.8 and 6.1.1.4'
O O 0.0106 0.0060 'International Tables Vol C Tables 4.2.6.8 and 6.1.1.4'
Cr Cr 0.3209 0.6236 'International Tables Vol C Tables 4.2.6.8 and 6.1.1.4'
Mn Mn 0.3368 0.7283 'International Tables Vol C Tables 4.2.6.8 and 6.1.1.4'

loop_
_geom_angle_atom_site_label_1
_geom_angle_atom_site_label_2
_geom_angle_atom_site_label_3
_geom_angle
_geom_angle_site_symmetry_1
_geom_angle_site_symmetry_3
O2 Mn1 O2 88.35(16) 5_655 2_655
O2 Mn1 O2 85.91(14) 5_655 3_665
O2 Mn1 O2 92.88(11) 2_655 3_665
O2 Mn1 O2 92.88(11) 5_655 6
O2 Mn1 O2 85.91(14) 2_655 6
O2 Mn1 O2 178.32(14) 3_665 6
O2 Mn1 O2 92.88(11) 5_655 4_665
O2 Mn1 O2 178.32(14) 2_655 4_665
O2 Mn1 O2 88.35(16) 3_665 4_665
O2 Mn1 O2 92.88(11) 6 4_665
O2 Mn1 O2 178.32(14) 5_655 .
O2 Mn1 O2 92.88(11) 2_655 .
O2 Mn1 O2 92.88(11) 3_665 .
O2 Mn1 O2 88.35(16) 6 .
O2 Mn1 O2 85.91(14) 4_665 .
O1 Cr1 O1 180.00(17) 7 .
O1 Cr1 O1 89.04(10) 7 2
O1 Cr1 O1 90.96(10) . 2
O1 Cr1 O1 90.96(10) 7 9
O1 Cr1 O1 89.04(10) . 9
O1 Cr1 O1 89.04(10) 2 9
O1 Cr1 O1 89.04(10) 7 3
O1 Cr1 O1 90.96(10) . 3
O1 Cr1 O1 90.96(10) 2 3
O1 Cr1 O1 180.00(16) 9 3
O1 Cr1 O1 90.96(10) 7 8
O1 Cr1 O1 89.04(10) . 8
O1 Cr1 O1 180.00(14) 2 8
O1 Cr1 O1 90.96(10) 9 8
O1 Cr1 O1 89.04(10) 3 8
C1 O2 Mn1 126.5(2) . .
C1 O1 Cr1 126.2(2) . .
O2 C1 O1 125.3(3) . .
O2 C1 H1A 117.4 . .
O1 C1 H1A 117.4 . .
N1 N1 N1 60.0 2_665 3_565
N1 N1 C2 66.1(8) 2_665 4_665
N1 N1 C2 66.1(8) 3_565 4_665
N1 N1 C2 66.1(8) 2_665 .
N1 N1 C2 66.1(8) 3_565 .
C2 N1 C2 124(2) 4_665 .
N1 N1 H3B 55.9 2_665 .
N1 N1 H3B 55.5 3_565 .
C2 N1 H3B 12.7 4_665 .
C2 N1 H3B 111.4 . .
N1 N1 H3A 96.6 2_665 .
N1 N1 H3A 156.6 3_565 .
C2 N1 H3A 106.2 4_665 .
C2 N1 H3A 106.2 . .
H3B N1 H3A 113.2 . .
N1 C2 N1 47.9(17) 3_565 2_665
N1 C2 N1 47.9(17) 3_565 .
N1 C2 N1 47.9(17) 2_665 .
N1 C2 H2 104.3 3_565 .
N1 C2 H2 122.1 2_665 .
N1 C2 H2 151.5 . .

loop_
_geom_bond_atom_site_label_1
_geom_bond_atom_site_label_2
_geom_bond_distance
_geom_bond_site_symmetry_2
Mn1 O2 2.179(2) 5_655
Mn1 O2 2.179(2) 2_655
Mn1 O2 2.179(2) 3_665
Mn1 O2 2.179(2) 6
Mn1 O2 2.179(2) 4_665
Mn1 O2 2.179(2) .
Cr1 O1 1.983(2) 7
Cr1 O1 1.983(2) .
Cr1 O1 1.983(2) 2
Cr1 O1 1.983(2) 9
Cr1 O1 1.983(2) 3
Cr1 O1 1.983(2) 8
O2 C1 1.229(4) .
O1 C1 1.257(4) .
C1 H1A 0.9300 .
N1 N1 1.48(4) 2_665
N1 N1 1.48(4) 3_565
N1 C2 1.82(4) 4_665
N1 C2 1.82(4) .
N1 H3B 0.9062 .
N1 H3A 0.9499 .
C2 N1 1.82(4) 3_565
C2 N1 1.82(4) 2_665
C2 H2 0.8474 .

loop_
_geom_torsion_atom_site_label_1
_geom_torsion_atom_site_label_2
_geom_torsion_atom_site_label_3
_geom_torsion_atom_site_label_4
_geom_torsion
_geom_torsion_site_symmetry_1
_geom_torsion_site_symmetry_2
_geom_torsion_site_symmetry_3
_geom_torsion_site_symmetry_4
O2 Mn1 O2 C1 159.7(3) 5_655 . . .
O2 Mn1 O2 C1 22.6(3) 2_655 . . .
O2 Mn1 O2 C1 115.7(3) 3_665 . . .
O2 Mn1 O2 C1 -63.2(3) 6 . . .
O2 Mn1 O2 C1 -156.2(4) 4_665 . . .
O1 Cr1 O1 C1 -21.8(3) 7 . . .
O1 Cr1 O1 C1 129.5(3) 2 . . .
O1 Cr1 O1 C1 -141.5(3) 9 . . .
O1 Cr1 O1 C1 38.5(3) 3 . . .
O1 Cr1 O1 C1 -50.5(3) 8 . . .
Mn1 O2 C1 O1 168.1(3) . . . .
Cr1 O1 C1 O2 179.9(3) . . . .
N1 N1 C2 N1 -66.3(5) 2_665 . . 3_565
C2 N1 C2 N1 -33.2(2) 4_665 . . 3_565
N1 N1 C2 N1 66.3(5) 3_565 . . 2_665
C2 N1 C2 N1 33.2(2) 4_665 . . 2_665
